data_4331366
loop_
_publ_author_name
'Adel Mesbah'
'Emilie Ringe'
'S\'ebastien Leb\`egue'
'Richard P. Van Duyne'
'James A. Ibers'

_publ_contact_author_address 'Department of Chemistry, Northwestern University, Evanston, IL, United States'
_publ_contact_author_email ibers@chem.northwestern.edu
_publ_contact_author_fax '+1 847 491 7713'
_publ_contact_author_name 'professor James A. Ibers '
_publ_contact_author_phone '+1 847 467 1798'
_publ_section_title
;
 Ba2An(S2)2S2 (An = U, Th): Syntheses, Structures, Optical, and Electronic
 Properties
;
_journal_name_full 'Inorganic Chemistry'
_journal_page_first 13390
_journal_page_last 13395
_journal_paper_doi 10.1021/ic302223m
_journal_volume 51
_journal_year 2012
_chemical_formula_sum 'Ba2 S6 Th'
_chemical_formula_weight 699.08
_chemical_name_common Ba2ThS6
_chemical_name_systematic
; 
 ? 
;
_space_group_IT_number 137
_symmetry_cell_setting tetragonal
_symmetry_space_group_name_Hall '-P 4ac 2a'
_symmetry_space_group_name_H-M 'P 42/n m c :2'
_atom_sites_solution_primary direct
_atom_sites_solution_secondary difmap
_audit_creation_method SHELXL-97
_cell_angle_alpha 90.00
_cell_angle_beta 90.00
_cell_angle_gamma 90.00
_cell_formula_units_Z 2
_cell_length_a 5.4810(2)
_cell_length_b 5.4810(2)
_cell_length_c 15.9860(6)
_cell_measurement_reflns_used 1867
_cell_measurement_temperature 100(2)
_cell_measurement_theta_max 30.46
_cell_measurement_theta_min 2.55
_cell_volume 480.24(3)
_computing_cell_refinement 'SAINT (Bruker, 2009)'
_computing_data_collection 'APEX2 (Bruker, 2009)'
_computing_data_reduction 'SAINT (Bruker, 2009)'
_computing_structure_refinement 'SHELXL-97 (Sheldrick, 2008)'
_computing_structure_solution 'SHELXS-97 (Sheldrick, 2008)'
_diffrn_ambient_temperature 100(2)
_diffrn_measured_fraction_theta_full 1.000
_diffrn_measured_fraction_theta_max 1.000
_diffrn_radiation_monochromator graphite
_diffrn_radiation_source 'fine-focus sealed tube'
_diffrn_radiation_type MoK\a
_diffrn_radiation_wavelength 0.71073
_diffrn_reflns_av_R_equivalents 0.0503
_diffrn_reflns_av_sigmaI/netI 0.0143
_diffrn_reflns_limit_h_max 7
_diffrn_reflns_limit_h_min -7
_diffrn_reflns_limit_k_max 7
_diffrn_reflns_limit_k_min -7
_diffrn_reflns_limit_l_max 22
_diffrn_reflns_limit_l_min -22
_diffrn_reflns_number 10180
_diffrn_reflns_theta_full 30.46
_diffrn_reflns_theta_max 30.46
_diffrn_reflns_theta_min 2.55
_exptl_absorpt_coefficient_mu 24.776
_exptl_absorpt_correction_T_max 0.514
_exptl_absorpt_correction_T_min 0.377
_exptl_absorpt_correction_type numerical
_exptl_absorpt_process_details 'face indexed (SADABS; Sheldrick, 2008'
_exptl_crystal_density_diffrn 4.834
_exptl_crystal_F_000 596
_exptl_crystal_size_max 0.05
_exptl_crystal_size_mid 0.05
_exptl_crystal_size_min 0.03
_refine_diff_density_max 1.579
_refine_diff_density_min -0.820
_refine_diff_density_rms 0.209
_refine_ls_extinction_coef 0.00074(17)
_refine_ls_extinction_expression Fc^*^=kFc[1+0.001xFc^2^\l^3^/sin(2\q)]^-1/4^
_refine_ls_extinction_method SHELXL
_refine_ls_goodness_of_fit_ref 1.160
_refine_ls_matrix_type full
_refine_ls_number_parameters 18
_refine_ls_number_reflns 438
_refine_ls_number_restraints 0
_refine_ls_restrained_S_all 1.160
_refine_ls_R_factor_all 0.0270
_refine_ls_R_factor_gt 0.0187
_refine_ls_shift/su_max 0.000
_refine_ls_shift/su_mean 0.000
_refine_ls_structure_factor_coef Fsqd
_refine_ls_weighting_details
; calc 
 [1.00000+0.00000exp(0.00(sin\q/\l)^2^)]/ 
   [\s^2^(Fo^2^)+0.0000+0.0000*P+(0.0183P)^2^+0.0000sin\q/\l] 
 where P = 1.00000Fo^2^ + 0.00000Fc^2^ 
;
_refine_ls_weighting_scheme calc
_refine_ls_wR_factor_gt 0.0378
_refine_ls_wR_factor_ref 0.0401
_reflns_number_gt 363
_reflns_number_total 438
_reflns_threshold_expression >2sigma(I)
_cod_data_source_file ic302223m_si_002_1.cif
_cod_data_source_block Ba2ThS6
_cod_original_sg_symbol_H-M 'P 42/n m c'
_cod_database_code 4331366

loop_
_symmetry_equiv_pos_as_xyz
'x, y, z'
'-x+1/2, -y+1/2, z'
'-y+1/2, x, z+1/2'
'y, -x+1/2, z+1/2'
'-x, y+1/2, -z'
'x+1/2, -y, -z'
'y+1/2, x+1/2, -z+1/2'
'-y, -x, -z+1/2'
'-x, -y, -z'
'x-1/2, y-1/2, -z'
'y-1/2, -x, -z-1/2'
'-y, x-1/2, -z-1/2'
'x, -y-1/2, z'
'-x-1/2, y, z'
'-y-1/2, -x-1/2, z-1/2'
'y, x, z-1/2'

loop_
_atom_site_label
_atom_site_type_symbol
_atom_site_fract_x
_atom_site_fract_y
_atom_site_fract_z
_atom_site_U_iso_or_equiv
_atom_site_adp_type
_atom_site_occupancy
_atom_site_symmetry_multiplicity
_atom_site_calc_flag
_atom_site_refinement_flags
Th1 Th 0.7500 0.2500 0.7500 0.00498(11) Uani 1 8 d S
Ba1 Ba 0.7500 0.2500 0.11287(2) 0.00701(12) Uani 1 4 d S
S1 S 0.2500 0.5586(2) 0.08160(8) 0.0079(2) Uani 1 2 d S
S2 S 0.2500 0.2500 0.27764(13) 0.0086(3) Uani 1 4 d S

loop_
_atom_site_aniso_label
_atom_site_aniso_U_11
_atom_site_aniso_U_22
_atom_site_aniso_U_33
_atom_site_aniso_U_23
_atom_site_aniso_U_13
_atom_site_aniso_U_12
Th1 0.00442(13) 0.00442(13) 0.00609(18) 0.000 0.000 0.000
Ba1 0.0064(2) 0.0059(2) 0.0088(2) 0.000 0.000 0.000
S1 0.0080(6) 0.0062(6) 0.0095(6) -0.0005(5) 0.000 0.000
S2 0.0107(8) 0.0050(8) 0.0101(8) 0.000 0.000 0.000

loop_
_atom_type_symbol
_atom_type_description
_atom_type_scat_dispersion_real
_atom_type_scat_dispersion_imag
_atom_type_scat_source
S S 0.1246 0.1234 'International Tables Vol C Tables 4.2.6.8 and 6.1.1.4'
Ba Ba -0.3244 2.2819 'International Tables Vol C Tables 4.2.6.8 and 6.1.1.4'
Th Th -7.2400 8.8979 'International Tables Vol C Tables 4.2.6.8 and 6.1.1.4'

loop_
_geom_angle_atom_site_label_1
_geom_angle_atom_site_label_2
_geom_angle_atom_site_label_3
_geom_angle
_geom_angle_site_symmetry_1
_geom_angle_site_symmetry_3
S2 Th1 S2 91.452(13) 3_655 9_656
S2 Th1 S2 161.68(8) 3_655 3
S2 Th1 S2 91.452(13) 9_656 3
S2 Th1 S2 91.452(13) 3_655 9_666
S2 Th1 S2 161.68(8) 9_656 9_666
S2 Th1 S2 91.452(13) 3 9_666
S2 Th1 S1 120.45(5) 3_655 4
S2 Th1 S1 81.47(4) 9_656 4
S2 Th1 S1 77.87(5) 3 4
S2 Th1 S1 81.47(4) 9_666 4
S2 Th1 S1 81.47(4) 3_655 9_666
S2 Th1 S1 120.45(5) 9_656 9_666
S2 Th1 S1 81.47(4) 3 9_666
S2 Th1 S1 77.87(5) 9_666 9_666
S1 Th1 S1 150.25(3) 4 9_666
S2 Th1 S1 77.87(5) 3_655 3_655
S2 Th1 S1 81.47(4) 9_656 3_655
S2 Th1 S1 120.45(5) 3 3_655
S2 Th1 S1 81.47(4) 9_666 3_655
S1 Th1 S1 42.58(5) 4 3_655
S1 Th1 S1 150.25(3) 9_666 3_655
S2 Th1 S1 81.47(4) 3_655 10_656
S2 Th1 S1 77.87(5) 9_656 10_656
S2 Th1 S1 81.47(4) 3 10_656
S2 Th1 S1 120.45(5) 9_666 10_656
S1 Th1 S1 150.25(3) 4 10_656
S1 Th1 S1 42.58(5) 9_666 10_656
S1 Th1 S1 150.25(3) 3_655 10_656
S2 Th1 Ba1 46.69(2) 3_655 9_766
S2 Th1 Ba1 133.31(2) 9_656 9_766
S2 Th1 Ba1 121.96(3) 3 9_766
S2 Th1 Ba1 58.04(3) 9_666 9_766
S1 Th1 Ba1 133.014(14) 4 9_766
S1 Th1 Ba1 46.986(14) 9_666 9_766
S1 Th1 Ba1 103.609(19) 3_655 9_766
S1 Th1 Ba1 76.391(19) 10_656 9_766
S2 Th1 Ba1 133.31(2) 3_655 3_545
S2 Th1 Ba1 46.69(2) 9_656 3_545
S2 Th1 Ba1 58.04(3) 3 3_545
S2 Th1 Ba1 121.96(3) 9_666 3_545
S1 Th1 Ba1 46.986(14) 4 3_545
S1 Th1 Ba1 133.014(14) 9_666 3_545
S1 Th1 Ba1 76.391(19) 3_655 3_545
S1 Th1 Ba1 103.609(19) 10_656 3_545
Ba1 Th1 Ba1 180.0 9_766 3_545
S2 Th1 Ba1 121.96(3) 3_655 9_656
S2 Th1 Ba1 58.04(3) 9_656 9_656
S2 Th1 Ba1 46.69(2) 3 9_656
S2 Th1 Ba1 133.31(2) 9_666 9_656
S1 Th1 Ba1 103.609(19) 4 9_656
S1 Th1 Ba1 76.391(19) 9_666 9_656
S1 Th1 Ba1 133.014(14) 3_655 9_656
S1 Th1 Ba1 46.986(14) 10_656 9_656
Ba1 Th1 Ba1 121.013(9) 9_766 9_656
Ba1 Th1 Ba1 58.987(9) 3_545 9_656
S2 Th1 Ba1 58.04(3) 3_655 3_655
S2 Th1 Ba1 121.96(3) 9_656 3_655
S2 Th1 Ba1 133.31(2) 3 3_655
S2 Th1 Ba1 46.69(2) 9_666 3_655
S1 Th1 Ba1 76.391(19) 4 3_655
S1 Th1 Ba1 103.609(19) 9_666 3_655
S1 Th1 Ba1 46.986(14) 3_655 3_655
S1 Th1 Ba1 133.014(14) 10_656 3_655
Ba1 Th1 Ba1 58.987(9) 9_766 3_655
Ba1 Th1 Ba1 121.013(9) 3_545 3_655
Ba1 Th1 Ba1 180.0 9_656 3_655
S2 Ba1 S2 114.87(6) 11_666 11_656
S2 Ba1 S1 121.33(2) 11_666 2
S2 Ba1 S1 69.21(2) 11_656 2
S2 Ba1 S1 69.21(2) 11_666 1_655
S2 Ba1 S1 121.33(2) 11_656 1_655
S1 Ba1 S1 162.36(5) 2 1_655
S2 Ba1 S1 121.33(2) 11_666 2_655
S2 Ba1 S1 69.21(2) 11_656 2_655
S1 Ba1 S1 114.47(4) 2 2_655
S1 Ba1 S1 62.54(4) 1_655 2_655
S2 Ba1 S1 69.21(2) 11_666 .
S2 Ba1 S1 121.33(2) 11_656 .
S1 Ba1 S1 62.54(4) 2 .
S1 Ba1 S1 114.47(4) 1_655 .
S1 Ba1 S1 162.36(5) 2_655 .
S2 Ba1 S1 141.21(4) 11_666 10_655
S2 Ba1 S1 103.92(4) 11_656 10_655
S1 Ba1 S1 71.87(3) 2 10_655
S1 Ba1 S1 91.18(2) 1_655 10_655
S1 Ba1 S1 71.87(3) 2_655 10_655
S1 Ba1 S1 91.18(2) . 10_655
S2 Ba1 S1 103.92(4) 11_666 9_665
S2 Ba1 S1 141.21(4) 11_656 9_665
S1 Ba1 S1 91.18(2) 2 9_665
S1 Ba1 S1 71.87(3) 1_655 9_665
S1 Ba1 S1 91.18(2) 2_655 9_665
S1 Ba1 S1 71.87(3) . 9_665
S1 Ba1 S1 37.29(4) 10_655 9_665
S2 Ba1 Ba1 57.43(3) 11_666 11_666
S2 Ba1 Ba1 57.43(3) 11_656 11_666
S1 Ba1 Ba1 98.82(2) 2 11_666
S1 Ba1 Ba1 98.82(2) 1_655 11_666
S1 Ba1 Ba1 98.82(2) 2_655 11_666
S1 Ba1 Ba1 98.82(2) . 11_666
S1 Ba1 Ba1 161.36(2) 10_655 11_666
S1 Ba1 Ba1 161.36(2) 9_665 11_666
S2 Ba1 Th1 38.399(5) 11_666 9_766
S2 Ba1 Th1 104.70(2) 11_656 9_766
S1 Ba1 Th1 155.85(2) 2 9_766
S1 Ba1 Th1 40.40(2) 1_655 9_766
S1 Ba1 Th1 82.959(19) 2_655 9_766
S1 Ba1 Th1 105.88(2) . 9_766
S1 Ba1 Th1 131.548(13) 10_655 9_766
S1 Ba1 Th1 105.649(16) 9_665 9_766
Ba1 Ba1 Th1 60.506(5) 11_666 9_766
S2 Ba1 Th1 104.70(2) 11_666 9_656
S2 Ba1 Th1 38.399(5) 11_656 9_656
S1 Ba1 Th1 40.40(2) 2 9_656
S1 Ba1 Th1 155.85(2) 1_655 9_656
S1 Ba1 Th1 105.88(2) 2_655 9_656
S1 Ba1 Th1 82.959(19) . 9_656
S1 Ba1 Th1 105.649(16) 10_655 9_656
S1 Ba1 Th1 131.548(13) 9_665 9_656
Ba1 Ba1 Th1 60.506(5) 11_666 9_656
Th1 Ba1 Th1 121.013(9) 9_766 9_656
S2 Ba1 Th1 104.70(2) 11_666 9_756
S2 Ba1 Th1 38.399(5) 11_656 9_756
S1 Ba1 Th1 105.88(2) 2 9_756
S1 Ba1 Th1 82.959(19) 1_655 9_756
S1 Ba1 Th1 40.40(2) 2_655 9_756
S1 Ba1 Th1 155.85(2) . 9_756
S1 Ba1 Th1 105.649(16) 10_655 9_756
S1 Ba1 Th1 131.548(13) 9_665 9_756
Ba1 Ba1 Th1 60.506(5) 11_666 9_756
Th1 Ba1 Th1 75.973(4) 9_766 9_756
Th1 Ba1 Th1 75.973(4) 9_656 9_756
S1 S1 Th1 68.71(2) 2_565 9_666
S1 S1 Ba1 121.268(18) 2_565 .
Th1 S1 Ba1 92.61(3) 9_666 .
S1 S1 Ba1 121.268(18) 2_565 1_455
Th1 S1 Ba1 92.61(3) 9_666 1_455
Ba1 S1 Ba1 114.47(4) . 1_455
S1 S1 Ba1 71.36(2) 2_565 9_665
Th1 S1 Ba1 140.07(4) 9_666 9_665
Ba1 S1 Ba1 108.13(3) . 9_665
Ba1 S1 Ba1 108.13(3) 1_455 9_665
Th1 S2 Th1 161.68(8) 9_656 9_666
Th1 S2 Ba1 94.915(18) 9_656 11_666
Th1 S2 Ba1 94.915(18) 9_666 11_666
Th1 S2 Ba1 94.915(18) 9_656 11_566
Th1 S2 Ba1 94.915(18) 9_666 11_566
Ba1 S2 Ba1 114.87(6) 11_666 11_566

loop_
_geom_bond_atom_site_label_1
_geom_bond_atom_site_label_2
_geom_bond_distance
_geom_bond_site_symmetry_2
Th1 S2 2.7759(3) 3_655
Th1 S2 2.7759(3) 9_656
Th1 S2 2.7759(3) 3
Th1 S2 2.7759(3) 9_666
Th1 S1 2.8891(13) 4
Th1 S1 2.8891(13) 9_666
Th1 S1 2.8891(13) 3_655
Th1 S1 2.8891(13) 10_656
Th1 Ba1 4.4527(2) 9_766
Th1 Ba1 4.4527(2) 3_545
Th1 Ba1 4.4527(2) 9_656
Th1 Ba1 4.4527(2) 3_655
Ba1 S2 3.2518(11) 11_666
Ba1 S2 3.2518(11) 11_656
Ba1 S1 3.2591(7) 2
Ba1 S1 3.2591(7) 1_655
Ba1 S1 3.2591(7) 2_655
Ba1 S1 3.2591(7) .
Ba1 S1 3.2810(13) 10_655
Ba1 S1 3.2810(13) 9_665
Ba1 Ba1 4.3844(8) 11_666
Ba1 Th1 4.4527(2) 9_766
Ba1 Th1 4.4527(2) 9_656
Ba1 Th1 4.4527(2) 9_756
S1 S1 2.098(2) 2_565
S1 Th1 2.8891(13) 9_666
S1 Ba1 3.2591(7) 1_455
S1 Ba1 3.2810(13) 9_665
S2 Th1 2.7759(3) 9_656
S2 Th1 2.7759(3) 9_666
S2 Ba1 3.2518(11) 11_666
S2 Ba1 3.2518(11) 11_566
